data_7001566
loop_
_publ_author_name
'Mendoza-Espinosa, Daniel'
'Hanna, Tracy A.'

_publ_section_title
;
 Synthesis, X-ray structures and reactivity of calix[5]arene
 bismuth(iii) and antimony(iii) complexes
;
_journal_issue 26
_journal_name_full 'Dalton Transactions'
_journal_page_first 5211
_journal_page_last 5225
_journal_paper_doi 10.1039/b903943k
_journal_year 2009
_chemical_formula_moiety 'C35 H26 O6 Sb2, C6 H6'
_chemical_formula_sum 'C41 H32 O6 Sb2'
_chemical_formula_weight 864.17
_chemical_name_systematic
;
?
;
_space_group_IT_number 15
_symmetry_cell_setting monoclinic
_symmetry_space_group_name_Hall '-C 2yc'
_symmetry_space_group_name_H-M 'C 1 2/c 1'
_atom_sites_solution_hydrogens geom
_atom_sites_solution_primary direct
_atom_sites_solution_secondary difmap
_audit_creation_method SHELXL-97
_cell_angle_alpha 90.00
_cell_angle_beta 105.258(3)
_cell_angle_gamma 90.00
_cell_formula_units_Z 8
_cell_length_a 14.538(2)
_cell_length_b 18.489(2)
_cell_length_c 25.417(3)
_cell_measurement_reflns_used 500
_cell_measurement_temperature 213(2)
_cell_measurement_theta_max 25
_cell_measurement_theta_min 2
_cell_volume 6591.1(14)
_computing_cell_refinement 'Bruker SMART'
_computing_data_collection 'Bruker SMART'
_computing_data_reduction 'Bruker SAINT'
_computing_molecular_graphics 'Bruker SHELXTL'
_computing_publication_material 'Bruker SHELXTL'
_computing_structure_refinement 'SHELXL-97 (Sheldrick, 1997)'
_computing_structure_solution 'SHELXS-97 (Sheldrick, 1990)'
_diffrn_ambient_temperature 213(2)
_diffrn_detector_area_resol_mean 'not recorded'
_diffrn_measured_fraction_theta_full 0.998
_diffrn_measured_fraction_theta_max 0.998
_diffrn_measurement_device_type 'Bruker SMART 1000'
_diffrn_measurement_method 'phi and omega scans'
_diffrn_radiation_monochromator graphite
_diffrn_radiation_source 'fine-focus sealed tube'
_diffrn_radiation_type MoK\a
_diffrn_radiation_wavelength 0.71073
_diffrn_reflns_av_R_equivalents 0.0965
_diffrn_reflns_av_sigmaI/netI 0.0599
_diffrn_reflns_limit_h_max 15
_diffrn_reflns_limit_h_min -16
_diffrn_reflns_limit_k_max 12
_diffrn_reflns_limit_k_min -20
_diffrn_reflns_limit_l_max 28
_diffrn_reflns_limit_l_min -25
_diffrn_reflns_number 15662
_diffrn_reflns_theta_full 23.28
_diffrn_reflns_theta_max 23.28
_diffrn_reflns_theta_min 1.66
_diffrn_standards_interval_count 'not recorded'
_diffrn_standards_interval_time 'not recorded'
_diffrn_standards_number 'not recorded'
_exptl_absorpt_coefficient_mu 1.690
_exptl_absorpt_correction_T_max 0.776
_exptl_absorpt_correction_T_min 0.715
_exptl_absorpt_correction_type multi-scan
_exptl_absorpt_process_details sadabs
_exptl_crystal_colour Colorless
_exptl_crystal_density_diffrn 1.742
_exptl_crystal_density_method 'not measured'
_exptl_crystal_description Block
_exptl_crystal_F_000 3424
_exptl_crystal_size_max 0.24
_exptl_crystal_size_mid 0.17
_exptl_crystal_size_min 0.15
_refine_diff_density_max 1.190
_refine_diff_density_min -1.736
_refine_diff_density_rms 0.146
_refine_ls_extinction_method none
_refine_ls_goodness_of_fit_ref 1.018
_refine_ls_hydrogen_treatment constr
_refine_ls_matrix_type full
_refine_ls_number_parameters 442
_refine_ls_number_reflns 4735
_refine_ls_number_restraints 0
_refine_ls_restrained_S_all 1.018
_refine_ls_R_factor_all 0.0533
_refine_ls_R_factor_gt 0.0425
_refine_ls_shift/su_max 0.019
_refine_ls_shift/su_mean 0.002
_refine_ls_structure_factor_coef Fsqd
_refine_ls_weighting_details 'calc w=1/[\s^2^(Fo^2^)+(0.0730P)^2^+0.0000P] where P=(Fo^2^+2Fc^2^)/3'
_refine_ls_weighting_scheme calc
_refine_ls_wR_factor_gt 0.1075
_refine_ls_wR_factor_ref 0.1144
_reflns_number_gt 3903
_reflns_number_total 4735
_reflns_threshold_expression >2sigma(I)
_cod_data_source_file b903943k.txt
_cod_data_source_block tcu157m
_cod_depositor_comments
;
The following automatic conversions were performed:
'_symmetry_cell_setting' value 'Monoclinic' changed to 'monoclinic'
according to '/home/saulius/struct/CIF-dictionaries/cif_core.dic'
dictionary named 'cif_core.dic' version 2.4.1 from 2010-06-29.

Automatic conversion script
Id: cif_fix_enum 1527 2010-12-29 10:47:43Z saulius 
;
_cod_original_cell_volume 6590.7(15)
_cod_original_sg_symbol_H-M 'C 2/c'
_cod_database_code 7001566

loop_
_symmetry_equiv_pos_as_xyz
'x, y, z'
'-x, y, -z+1/2'
'x+1/2, y+1/2, z'
'-x+1/2, y+1/2, -z+1/2'
'-x, -y, -z'
'x, -y, z-1/2'
'-x+1/2, -y+1/2, -z'
'x+1/2, -y+1/2, z-1/2'

loop_
_atom_site_label
_atom_site_type_symbol
_atom_site_fract_x
_atom_site_fract_y
_atom_site_fract_z
_atom_site_U_iso_or_equiv
_atom_site_adp_type
_atom_site_occupancy
_atom_site_symmetry_multiplicity
_atom_site_calc_flag
_atom_site_refinement_flags
_atom_site_disorder_assembly
_atom_site_disorder_group
Sb2 Sb 0.98309(3) 0.15701(2) 0.668215(14) 0.02538(15) Uani 1 1 d . . .
Sb1 Sb 1.05013(3) 0.06597(2) 0.560315(14) 0.02528(15) Uani 1 1 d . . .
O2 O 0.9453(3) 0.1314(2) 0.51932(14) 0.0268(9) Uani 1 1 d . . .
O5 O 1.0735(3) -0.0629(2) 0.72088(16) 0.0364(11) Uani 1 1 d . . .
H5A H 1.0900 -0.0374 0.7487 0.055 Uiso 1 1 calc R . .
O4 O 1.0867(3) 0.1452(2) 0.73760(14) 0.0254(9) Uani 1 1 d . . .
C13 C 0.8773(4) 0.1620(3) 0.5415(2) 0.0241(13) Uani 1 1 d . . .
O1 O 0.9709(3) -0.02413(19) 0.54455(14) 0.0232(8) Uani 1 1 d . . .
O6 O 1.0219(3) 0.0772(2) 0.63059(14) 0.0310(10) Uani 1 1 d . . .
C34 C 1.1361(4) -0.0526(3) 0.6889(2) 0.0270(13) Uani 1 1 d . . .
O3 O 1.0678(3) 0.2231(2) 0.64037(14) 0.0262(9) Uani 1 1 d . . .
C12 C 0.8852(4) 0.2358(3) 0.5551(2) 0.0253(13) Uani 1 1 d . . .
C11 C 0.8170(5) 0.2654(3) 0.5790(2) 0.0341(15) Uani 1 1 d . . .
H11A H 0.8203 0.3148 0.5881 0.041 Uiso 1 1 calc R . .
C3 C 0.8805(5) -0.1310(3) 0.6411(2) 0.0343(15) Uani 1 1 d . . .
H3A H 0.8995 -0.1702 0.6651 0.041 Uiso 1 1 calc R . .
C9 C 0.7371(4) 0.1525(3) 0.5742(2) 0.0339(15) Uani 1 1 d . . .
H9A H 0.6870 0.1249 0.5808 0.041 Uiso 1 1 calc R . .
C7 C 0.7858(4) 0.0433(3) 0.5284(2) 0.0279(13) Uani 1 1 d . . .
H7A H 0.8166 0.0377 0.4987 0.033 Uiso 1 1 calc R . .
H7B H 0.7172 0.0362 0.5129 0.033 Uiso 1 1 calc R . .
C6 C 0.8217(4) -0.0164(3) 0.5696(2) 0.0273(13) Uani 1 1 d . . .
C26 C 1.2514(4) 0.1136(3) 0.7591(2) 0.0289(14) Uani 1 1 d . . .
C27 C 1.1809(4) 0.1667(3) 0.7466(2) 0.0269(14) Uani 1 1 d . . .
C22 C 1.2044(4) 0.2404(3) 0.7485(2) 0.0274(13) Uani 1 1 d . . .
C25 C 1.3462(5) 0.1359(4) 0.7708(2) 0.0377(16) Uani 1 1 d . . .
H25A H 1.3951 0.1011 0.7799 0.045 Uiso 1 1 calc R . .
C17 C 1.0285(5) 0.4444(3) 0.6405(3) 0.0403(17) Uani 1 1 d . . .
H17A H 1.0215 0.4949 0.6398 0.048 Uiso 1 1 calc R . .
C16 C 0.9956(5) 0.4046(3) 0.5928(3) 0.0347(15) Uani 1 1 d . . .
H16A H 0.9654 0.4284 0.5602 0.042 Uiso 1 1 calc R . .
C29 C 1.2118(4) -0.0056(3) 0.7084(2) 0.0281(14) Uani 1 1 d . . .
C28 C 1.2246(5) 0.0350(3) 0.7615(2) 0.0309(14) Uani 1 1 d . . .
H28A H 1.1651 0.0322 0.7726 0.037 Uiso 1 1 calc R . .
H28B H 1.2743 0.0109 0.7896 0.037 Uiso 1 1 calc R . .
C4 C 0.7915(5) -0.1007(3) 0.6359(2) 0.0386(16) Uani 1 1 d . . .
H4A H 0.7509 -0.1186 0.6562 0.046 Uiso 1 1 calc R . .
C15 C 1.0068(4) 0.3312(3) 0.5930(2) 0.0288(14) Uani 1 1 d . . .
C20 C 1.0547(4) 0.2965(3) 0.6422(2) 0.0261(13) Uani 1 1 d . . .
C32 C 1.1888(5) -0.0790(3) 0.6098(2) 0.0317(15) Uani 1 1 d . . .
H32A H 1.1806 -0.1028 0.5762 0.038 Uiso 1 1 calc R . .
C24 C 1.3696(5) 0.2080(4) 0.7693(2) 0.0381(16) Uani 1 1 d . . .
H24A H 1.4338 0.2218 0.7755 0.046 Uiso 1 1 calc R . .
C10 C 0.7461(5) 0.2242(3) 0.5895(3) 0.0372(16) Uani 1 1 d . . .
H10A H 0.7032 0.2448 0.6071 0.045 Uiso 1 1 calc R . .
C33 C 1.1235(4) -0.0899(3) 0.6394(2) 0.0256(13) Uani 1 1 d . . .
C5 C 0.7636(5) -0.0439(3) 0.6006(2) 0.0327(15) Uani 1 1 d . . .
H5B H 0.7034 -0.0228 0.5972 0.039 Uiso 1 1 calc R . .
C2 C 0.9430(4) -0.1055(3) 0.6120(2) 0.0284(14) Uani 1 1 d . . .
C8 C 0.8014(4) 0.1203(3) 0.5491(2) 0.0276(13) Uani 1 1 d . . .
C14 C 0.9624(4) 0.2835(3) 0.5442(2) 0.0293(14) Uani 1 1 d . . .
H14A H 0.9352 0.3141 0.5124 0.035 Uiso 1 1 calc R . .
H14B H 1.0120 0.2533 0.5357 0.035 Uiso 1 1 calc R . .
C1 C 0.9105(4) -0.0481(3) 0.5758(2) 0.0256(14) Uani 1 1 d . . .
C18 C 1.0711(5) 0.4099(3) 0.6886(3) 0.0349(15) Uani 1 1 d . . .
H18A H 1.0911 0.4371 0.7208 0.042 Uiso 1 1 calc R . .
C19 C 1.0855(4) 0.3351(3) 0.6905(2) 0.0274(13) Uani 1 1 d . . .
C23 C 1.2996(4) 0.2595(3) 0.7590(2) 0.0325(15) Uani 1 1 d . . .
H23A H 1.3163 0.3086 0.7589 0.039 Uiso 1 1 calc R . .
C30 C 1.2773(4) 0.0033(3) 0.6767(2) 0.0315(14) Uani 1 1 d . . .
H30A H 1.3292 0.0349 0.6887 0.038 Uiso 1 1 calc R . .
C35 C 1.0374(5) -0.1396(3) 0.6177(2) 0.0329(15) Uani 1 1 d . . .
H35A H 1.0398 -0.1580 0.5819 0.040 Uiso 1 1 calc R . .
H35B H 1.0431 -0.1812 0.6422 0.040 Uiso 1 1 calc R . .
C31 C 1.2662(5) -0.0340(3) 0.6281(2) 0.0345(15) Uani 1 1 d . . .
H31A H 1.3113 -0.0286 0.6078 0.041 Uiso 1 1 calc R . .
C41 C 0.3946(9) 0.1562(5) 0.6232(4) 0.079(3) Uani 1 1 d . . .
H41A H 0.4352 0.1545 0.6588 0.095 Uiso 1 1 calc R . .
C21 C 1.1288(4) 0.2998(3) 0.7449(2) 0.0309(14) Uani 1 1 d . . .
H21A H 1.0767 0.2790 0.7577 0.037 Uiso 1 1 calc R . .
H21B H 1.1576 0.3381 0.7707 0.037 Uiso 1 1 calc R . .
C38 C 0.2773(8) 0.1626(5) 0.5218(4) 0.073(3) Uani 1 1 d . . .
H38A H 0.2348 0.1656 0.4869 0.087 Uiso 1 1 calc R . .
C37 C 0.3654(9) 0.1353(5) 0.5275(4) 0.078(3) Uani 1 1 d . . .
H37A H 0.3839 0.1179 0.4971 0.094 Uiso 1 1 calc R . .
C40 C 0.3061(8) 0.1805(5) 0.6162(4) 0.068(2) Uani 1 1 d . . .
H40A H 0.2841 0.1938 0.6465 0.082 Uiso 1 1 calc R . .
C39 C 0.2492(7) 0.1860(5) 0.5663(4) 0.070(2) Uani 1 1 d . . .
H39A H 0.1882 0.2063 0.5612 0.084 Uiso 1 1 calc R . .
C36 C 0.4296(8) 0.1332(5) 0.5800(6) 0.098(4) Uani 1 1 d . . .
H36A H 0.4928 0.1171 0.5855 0.118 Uiso 1 1 calc R . .

loop_
_atom_site_aniso_label
_atom_site_aniso_U_11
_atom_site_aniso_U_22
_atom_site_aniso_U_33
_atom_site_aniso_U_23
_atom_site_aniso_U_13
_atom_site_aniso_U_12
Sb2 0.0302(3) 0.0256(3) 0.0212(2) -0.00196(15) 0.00838(17) 0.00041(16)
Sb1 0.0308(3) 0.0198(2) 0.0270(2) -0.00118(15) 0.01087(17) 0.00014(16)
O2 0.035(2) 0.026(2) 0.0219(19) -0.0001(16) 0.0127(17) 0.0040(18)
O5 0.047(3) 0.043(3) 0.025(2) -0.0059(18) 0.018(2) -0.008(2)
O4 0.026(2) 0.032(2) 0.0196(19) -0.0027(16) 0.0072(16) -0.0015(17)
C13 0.026(3) 0.031(3) 0.015(3) 0.001(2) 0.005(2) 0.008(3)
O1 0.029(2) 0.019(2) 0.0239(19) -0.0009(16) 0.0129(16) -0.0006(17)
O6 0.054(3) 0.021(2) 0.0193(19) 0.0001(16) 0.0117(19) 0.0042(19)
C34 0.035(4) 0.024(3) 0.025(3) 0.007(2) 0.013(3) 0.004(3)
O3 0.037(2) 0.020(2) 0.0230(19) 0.0001(16) 0.0087(17) 0.0038(17)
C12 0.033(3) 0.021(3) 0.021(3) 0.004(2) 0.006(2) 0.006(3)
C11 0.036(4) 0.028(4) 0.038(3) -0.005(3) 0.009(3) 0.006(3)
C3 0.050(4) 0.027(3) 0.030(3) 0.005(3) 0.018(3) -0.005(3)
C9 0.027(4) 0.037(4) 0.037(3) 0.001(3) 0.006(3) 0.003(3)
C7 0.028(3) 0.033(4) 0.022(3) -0.002(2) 0.006(2) -0.001(3)
C6 0.035(4) 0.024(3) 0.025(3) -0.006(2) 0.012(3) -0.004(3)
C26 0.038(4) 0.029(4) 0.022(3) -0.001(2) 0.011(3) 0.002(3)
C27 0.035(4) 0.030(4) 0.017(3) -0.004(2) 0.010(2) 0.001(3)
C22 0.034(4) 0.030(4) 0.018(3) 0.000(2) 0.006(2) 0.004(3)
C25 0.033(4) 0.041(4) 0.038(3) -0.002(3) 0.007(3) 0.007(3)
C17 0.045(4) 0.023(4) 0.054(4) -0.004(3) 0.015(3) -0.001(3)
C16 0.033(4) 0.023(3) 0.047(4) 0.005(3) 0.009(3) 0.001(3)
C29 0.039(4) 0.022(3) 0.024(3) 0.009(2) 0.012(3) 0.008(3)
C28 0.040(4) 0.027(3) 0.024(3) 0.002(3) 0.007(3) 0.003(3)
C4 0.053(5) 0.032(4) 0.039(4) -0.003(3) 0.027(3) -0.012(3)
C15 0.028(3) 0.028(3) 0.032(3) 0.003(3) 0.010(3) 0.002(3)
C20 0.031(3) 0.023(3) 0.030(3) 0.001(3) 0.018(3) 0.000(3)
C32 0.043(4) 0.028(4) 0.027(3) -0.001(3) 0.014(3) 0.011(3)
C24 0.029(4) 0.046(4) 0.039(3) -0.013(3) 0.009(3) -0.008(3)
C10 0.038(4) 0.031(4) 0.046(4) -0.007(3) 0.017(3) 0.007(3)
C33 0.031(3) 0.015(3) 0.030(3) 0.005(2) 0.007(3) 0.010(3)
C5 0.028(4) 0.038(4) 0.035(3) -0.007(3) 0.015(3) -0.007(3)
C2 0.042(4) 0.019(3) 0.024(3) -0.004(2) 0.008(3) -0.006(3)
C8 0.031(3) 0.025(3) 0.026(3) -0.001(3) 0.007(2) 0.005(3)
C14 0.036(4) 0.024(3) 0.027(3) 0.006(2) 0.006(3) 0.007(3)
C1 0.043(4) 0.017(3) 0.020(3) -0.006(2) 0.015(3) -0.010(3)
C18 0.039(4) 0.023(3) 0.044(4) -0.006(3) 0.013(3) -0.003(3)
C19 0.025(3) 0.022(3) 0.037(3) -0.006(3) 0.010(3) -0.001(3)
C23 0.038(4) 0.031(4) 0.028(3) -0.008(3) 0.007(3) -0.006(3)
C30 0.029(4) 0.032(4) 0.035(3) 0.000(3) 0.011(3) 0.002(3)
C35 0.054(4) 0.019(3) 0.028(3) 0.006(2) 0.016(3) 0.005(3)
C31 0.038(4) 0.039(4) 0.032(3) -0.001(3) 0.018(3) 0.000(3)
C41 0.099(9) 0.063(6) 0.060(6) 0.014(5) -0.006(6) -0.028(6)
C21 0.040(4) 0.027(3) 0.028(3) -0.011(3) 0.012(3) 0.000(3)
C38 0.095(8) 0.057(6) 0.059(5) 0.001(4) 0.009(5) -0.021(5)
C37 0.109(9) 0.060(6) 0.083(7) -0.004(5) 0.056(7) -0.015(6)
C40 0.096(8) 0.051(5) 0.060(6) -0.013(4) 0.024(5) -0.018(5)
C39 0.075(7) 0.048(5) 0.092(7) 0.001(5) 0.029(6) -0.015(5)
C36 0.068(7) 0.064(7) 0.169(12) 0.051(8) 0.043(8) 0.011(5)

loop_
_atom_type_symbol
_atom_type_description
_atom_type_scat_dispersion_real
_atom_type_scat_dispersion_imag
_atom_type_scat_source
C C 0.0033 0.0016 'International Tables Vol C Tables 4.2.6.8 and 6.1.1.4'
H H 0.0000 0.0000 'International Tables Vol C Tables 4.2.6.8 and 6.1.1.4'
O O 0.0106 0.0060 'International Tables Vol C Tables 4.2.6.8 and 6.1.1.4'
Sb Sb -0.5866 1.5461 'International Tables Vol C Tables 4.2.6.8 and 6.1.1.4'

loop_
_geom_angle_atom_site_label_1
_geom_angle_atom_site_label_2
_geom_angle_atom_site_label_3
_geom_angle
_geom_angle_site_symmetry_1
_geom_angle_site_symmetry_3
_geom_angle_publ_flag
O6 Sb2 O3 90.23(16) . . ?
O6 Sb2 O4 95.91(16) . . ?
O3 Sb2 O4 89.31(15) . . ?
O6 Sb1 O1 91.35(15) . . ?
O6 Sb1 O2 95.60(15) . . ?
O1 Sb1 O2 94.52(16) . . ?
C13 O2 Sb1 124.2(3) . . ?
C34 O5 H5A 109.5 . . ?
C27 O4 Sb2 126.4(3) . . ?
O2 C13 C12 118.6(5) . . ?
O2 C13 C8 120.3(5) . . ?
C12 C13 C8 121.1(5) . . ?
C1 O1 Sb1 124.2(3) . . ?
Sb2 O6 Sb1 134.3(2) . . ?
C29 C34 O5 117.4(5) . . ?
C29 C34 C33 122.1(5) . . ?
O5 C34 C33 120.5(5) . . ?
C20 O3 Sb2 119.3(3) . . ?
C13 C12 C11 117.7(5) . . ?
C13 C12 C14 122.6(5) . . ?
C11 C12 C14 119.7(5) . . ?
C10 C11 C12 121.6(6) . . ?
C10 C11 H11A 119.2 . . ?
C12 C11 H11A 119.2 . . ?
C4 C3 C2 122.3(6) . . ?
C4 C3 H3A 118.9 . . ?
C2 C3 H3A 118.9 . . ?
C10 C9 C8 120.9(6) . . ?
C10 C9 H9A 119.5 . . ?
C8 C9 H9A 119.5 . . ?
C8 C7 C6 116.9(5) . . ?
C8 C7 H7A 108.1 . . ?
C6 C7 H7A 108.1 . . ?
C8 C7 H7B 108.1 . . ?
C6 C7 H7B 108.1 . . ?
H7A C7 H7B 107.3 . . ?
C5 C6 C1 117.8(5) . . ?
C5 C6 C7 120.3(5) . . ?
C1 C6 C7 121.8(5) . . ?
C25 C26 C27 117.9(6) . . ?
C25 C26 C28 121.7(6) . . ?
C27 C26 C28 120.3(6) . . ?
O4 C27 C26 118.2(5) . . ?
O4 C27 C22 120.3(5) . . ?
C26 C27 C22 121.3(6) . . ?
C23 C22 C27 118.4(6) . . ?
C23 C22 C21 119.4(5) . . ?
C27 C22 C21 121.9(5) . . ?
C24 C25 C26 121.0(6) . . ?
C24 C25 H25A 119.5 . . ?
C26 C25 H25A 119.5 . . ?
C18 C17 C16 120.1(6) . . ?
C18 C17 H17A 120.0 . . ?
C16 C17 H17A 120.0 . . ?
C15 C16 C17 120.7(6) . . ?
C15 C16 H16A 119.7 . . ?
C17 C16 H16A 119.7 . . ?
C34 C29 C30 117.5(5) . . ?
C34 C29 C28 122.0(5) . . ?
C30 C29 C28 120.5(6) . . ?
C26 C28 C29 114.6(5) . . ?
C26 C28 H28A 108.6 . . ?
C29 C28 H28A 108.6 . . ?
C26 C28 H28B 108.6 . . ?
C29 C28 H28B 108.6 . . ?
H28A C28 H28B 107.6 . . ?
C5 C4 C3 118.7(6) . . ?
C5 C4 H4A 120.6 . . ?
C3 C4 H4A 120.6 . . ?
C16 C15 C20 118.9(6) . . ?
C16 C15 C14 123.3(5) . . ?
C20 C15 C14 117.6(5) . . ?
O3 C20 C19 121.5(5) . . ?
O3 C20 C15 117.3(5) . . ?
C19 C20 C15 121.2(5) . . ?
C33 C32 C31 121.7(6) . . ?
C33 C32 H32A 119.1 . . ?
C31 C32 H32A 119.1 . . ?
C23 C24 C25 120.2(6) . . ?
C23 C24 H24A 119.9 . . ?
C25 C24 H24A 119.9 . . ?
C11 C10 C9 120.2(6) . . ?
C11 C10 H10A 119.9 . . ?
C9 C10 H10A 119.9 . . ?
C32 C33 C34 118.2(6) . . ?
C32 C33 C35 120.6(5) . . ?
C34 C33 C35 121.2(5) . . ?
C4 C5 C6 122.0(6) . . ?
C4 C5 H5B 119.0 . . ?
C6 C5 H5B 119.0 . . ?
C1 C2 C3 116.7(6) . . ?
C1 C2 C35 122.0(5) . . ?
C3 C2 C35 121.3(5) . . ?
C9 C8 C13 118.3(5) . . ?
C9 C8 C7 120.2(5) . . ?
C13 C8 C7 121.4(5) . . ?
C12 C14 C15 111.5(5) . . ?
C12 C14 H14A 109.3 . . ?
C15 C14 H14A 109.3 . . ?
C12 C14 H14B 109.3 . . ?
C15 C14 H14B 109.3 . . ?
H14A C14 H14B 108.0 . . ?
O1 C1 C6 120.3(5) . . ?
O1 C1 C2 117.2(5) . . ?
C6 C1 C2 122.5(5) . . ?
C17 C18 C19 121.3(6) . . ?
C17 C18 H18A 119.4 . . ?
C19 C18 H18A 119.4 . . ?
C20 C19 C18 117.8(5) . . ?
C20 C19 C21 123.2(5) . . ?
C18 C19 C21 118.9(5) . . ?
C24 C23 C22 121.0(6) . . ?
C24 C23 H23A 119.5 . . ?
C22 C23 H23A 119.5 . . ?
C31 C30 C29 120.9(6) . . ?
C31 C30 H30A 119.6 . . ?
C29 C30 H30A 119.6 . . ?
C2 C35 C33 115.3(5) . . ?
C2 C35 H35A 108.4 . . ?
C33 C35 H35A 108.4 . . ?
C2 C35 H35B 108.4 . . ?
C33 C35 H35B 108.4 . . ?
H35A C35 H35B 107.5 . . ?
C32 C31 C30 119.6(6) . . ?
C32 C31 H31A 120.2 . . ?
C30 C31 H31A 120.2 . . ?
C40 C41 C36 122.5(9) . . ?
C40 C41 H41A 118.7 . . ?
C36 C41 H41A 118.7 . . ?
C19 C21 C22 118.9(4) . . ?
C19 C21 H21A 107.6 . . ?
C22 C21 H21A 107.6 . . ?
C19 C21 H21B 107.6 . . ?
C22 C21 H21B 107.6 . . ?
H21A C21 H21B 107.0 . . ?
C37 C38 C39 120.7(9) . . ?
C37 C38 H38A 119.6 . . ?
C39 C38 H38A 119.6 . . ?
C38 C37 C36 119.0(9) . . ?
C38 C37 H37A 120.5 . . ?
C36 C37 H37A 120.5 . . ?
C41 C40 C39 119.6(9) . . ?
C41 C40 H40A 120.2 . . ?
C39 C40 H40A 120.2 . . ?
C40 C39 C38 121.3(10) . . ?
C40 C39 H39A 119.3 . . ?
C38 C39 H39A 119.3 . . ?
C41 C36 C37 116.6(10) . . ?
C41 C36 H36A 121.7 . . ?
C37 C36 H36A 121.7 . . ?

loop_
_geom_bond_atom_site_label_1
_geom_bond_atom_site_label_2
_geom_bond_distance
_geom_bond_site_symmetry_2
_geom_bond_publ_flag
Sb2 O6 1.922(4) . ?
Sb2 O3 1.992(4) . ?
Sb2 O4 2.007(4) . ?
Sb1 O6 1.946(4) . ?
Sb1 O1 2.005(4) . ?
Sb1 O2 2.009(4) . ?
O2 C13 1.381(7) . ?
O5 C34 1.384(7) . ?
O5 H5A 0.8300 . ?
O4 C27 1.387(7) . ?
C13 C12 1.404(8) . ?
C13 C8 1.402(8) . ?
O1 C1 1.403(6) . ?
C34 C29 1.387(9) . ?
C34 C33 1.405(8) . ?
O3 C20 1.373(7) . ?
C12 C11 1.404(8) . ?
C12 C14 1.510(8) . ?
C11 C10 1.362(9) . ?
C11 H11A 0.9400 . ?
C3 C4 1.385(9) . ?
C3 C2 1.397(8) . ?
C3 H3A 0.9400 . ?
C9 C10 1.378(9) . ?
C9 C8 1.396(8) . ?
C9 H9A 0.9400 . ?
C7 C8 1.513(8) . ?
C7 C6 1.517(8) . ?
C7 H7A 0.9800 . ?
C7 H7B 0.9800 . ?
C6 C5 1.394(8) . ?
C6 C1 1.388(8) . ?
C26 C25 1.394(9) . ?
C26 C27 1.393(8) . ?
C26 C28 1.509(8) . ?
C27 C22 1.403(8) . ?
C22 C23 1.385(8) . ?
C22 C21 1.539(8) . ?
C25 C24 1.379(9) . ?
C25 H25A 0.9400 . ?
C17 C18 1.373(9) . ?
C17 C16 1.390(9) . ?
C17 H17A 0.9400 . ?
C16 C15 1.366(8) . ?
C16 H16A 0.9400 . ?
C29 C30 1.407(8) . ?
C29 C28 1.513(8) . ?
C28 H28A 0.9800 . ?
C28 H28B 0.9800 . ?
C4 C5 1.371(9) . ?
C4 H4A 0.9400 . ?
C15 C20 1.416(8) . ?
C15 C14 1.520(8) . ?
C20 C19 1.389(8) . ?
C32 C33 1.371(8) . ?
C32 C31 1.378(9) . ?
C32 H32A 0.9400 . ?
C24 C23 1.368(9) . ?
C24 H24A 0.9400 . ?
C10 H10A 0.9400 . ?
C33 C35 1.533(9) . ?
C5 H5B 0.9400 . ?
C2 C1 1.402(8) . ?
C2 C35 1.482(9) . ?
C14 H14A 0.9800 . ?
C14 H14B 0.9800 . ?
C18 C19 1.397(8) . ?
C18 H18A 0.9400 . ?
C19 C21 1.508(8) . ?
C23 H23A 0.9400 . ?
C30 C31 1.387(8) . ?
C30 H30A 0.9400 . ?
C35 H35A 0.9800 . ?
C35 H35B 0.9800 . ?
C31 H31A 0.9400 . ?
C41 C40 1.330(14) . ?
C41 C36 1.393(15) . ?
C41 H41A 0.9400 . ?
C21 H21A 0.9800 . ?
C21 H21B 0.9800 . ?
C38 C37 1.348(14) . ?
C38 C39 1.369(12) . ?
C38 H38A 0.9400 . ?
C37 C36 1.412(15) . ?
C37 H37A 0.9400 . ?
C40 C39 1.324(12) . ?
C40 H40A 0.9400 . ?
C39 H39A 0.9400 . ?
C36 H36A 0.9400 . ?

loop_
_cod_related_entry_id
_cod_related_entry_database
_cod_related_entry_code
1 ChemSpider 30652604
